data_7157224
loop_
_publ_author_name
'Althagafi, Ismail'
'Shaw, Ranjay'
'Tang, Cheng-Run'
'Panwar, Rahul'
'Shally, ?'
'Sinha, Chanda'
'Kumar, Amit'
'Zheng, Yong-Tang'
'Pratap, Ramendra'

_publ_section_title
;
 Chemoselective synthesis of isolated and fused fluorenones and their
 photophysical and antiviral properties.
;
_journal_issue 40
_journal_name_full 'Organic &amp; biomolecular chemistry'
_journal_page_first 7477
_journal_page_last 7487
_journal_paper_doi 10.1039/c8ob01733f
_journal_volume 16
_journal_year 2018
_chemical_formula_moiety '0.1(C25 H23 Br N2)'
_chemical_formula_sum 'C2.5 H2.3 Br0.1 N0.2'
_chemical_formula_weight 43.14
_chemical_name_systematic 2''-bromo-4-methyl-5'-(piperidin-1-yl)-[1,1':3',1''-terphenyl]-4'-carbonitrile
_space_group_crystal_system monoclinic
_space_group_IT_number 14
_space_group_name_Hall '-P 2yn'
_space_group_name_H-M_alt 'P 1 21/n 1'
_symmetry_Int_Tables_number 14
_atom_sites_solution_primary direct
_audit_creation_date 2018-01-13
_audit_creation_method
;
Olex2 1.2
(compiled 2017.08.10 svn.r3458 for OlexSys, GUI svn.r5381)
;
_audit_update_record
;
2018-07-12 deposited with the CCDC.
2018-09-18 downloaded from the CCDC.
;
_cell_angle_alpha 90
_cell_angle_beta 105.900(7)
_cell_angle_gamma 90
_cell_formula_units_Z 40
_cell_length_a 8.4375(6)
_cell_length_b 19.2059(12)
_cell_length_c 13.8112(10)
_cell_measurement_reflns_used 4452
_cell_measurement_temperature 298
_cell_measurement_theta_max 20.9940
_cell_measurement_theta_min 3.2640
_cell_volume 2152.5(3)
_computing_cell_refinement
;
CrysAlisPro, Agilent Technologies,
Version 1.171.36.32 (release 02-08-2013 CrysAlis171 .NET)
(compiled Aug  2 2013,16:46:58)
;
_computing_data_collection
;
CrysAlisPro, Agilent Technologies,
Version 1.171.36.32 (release 02-08-2013 CrysAlis171 .NET)
(compiled Aug  2 2013,16:46:58)
;
_computing_data_reduction
;
CrysAlisPro, Agilent Technologies,
Version 1.171.36.32 (release 02-08-2013 CrysAlis171 .NET)
(compiled Aug  2 2013,16:46:58)
;
_computing_molecular_graphics 'Olex2 (Dolomanov et al., 2009)'
_computing_publication_material 'Olex2 (Dolomanov et al., 2009)'
_computing_structure_refinement 'olex2.refine (Bourhis et al., 2015)'
_computing_structure_solution 'ShelXS (Sheldrick, 2008)'
_diffrn_ambient_temperature 298
_diffrn_detector_area_resol_mean 15.9853
_diffrn_measured_fraction_theta_full 0.9981
_diffrn_measured_fraction_theta_max 0.9981
_diffrn_measurement_details
;
#__ type_ start__ end____ width___ exp.time_
  1 omega  -13.00   18.00   1.0000    7.0000
omega____ theta____ kappa____ phi______ frames
    -      -16.0952  -99.0000    0.0000 31

#__ type_ start__ end____ width___ exp.time_
  2 omega  -46.00   52.00   1.0000    7.0000
omega____ theta____ kappa____ phi______ frames
    -      -16.0952   77.0000 -150.0000 98

#__ type_ start__ end____ width___ exp.time_
  3 omega  -25.00   62.00   1.0000    7.0000
omega____ theta____ kappa____ phi______ frames
    -       20.3140  -99.0000  120.0000 87

#__ type_ start__ end____ width___ exp.time_
  4 omega  -22.00   62.00   1.0000    7.0000
omega____ theta____ kappa____ phi______ frames
    -       20.3140  -99.0000  -30.0000 84

#__ type_ start__ end____ width___ exp.time_
  5 omega    2.00   62.00   1.0000    7.0000
omega____ theta____ kappa____ phi______ frames
    -       20.3140   57.0000 -150.0000 60

#__ type_ start__ end____ width___ exp.time_
  6 omega    6.00   89.00   1.0000    7.0000
omega____ theta____ kappa____ phi______ frames
    -       20.3140   57.0000    0.0000 83

#__ type_ start__ end____ width___ exp.time_
  7 omega    1.00   89.00   1.0000    7.0000
omega____ theta____ kappa____ phi______ frames
    -       20.3140   57.0000  120.0000 88

#__ type_ start__ end____ width___ exp.time_
  8 omega   16.00   89.00   1.0000    7.0000
omega____ theta____ kappa____ phi______ frames
    -       20.3140   57.0000  -90.0000 73

#__ type_ start__ end____ width___ exp.time_
  9 omega  -35.00   42.00   1.0000    7.0000
omega____ theta____ kappa____ phi______ frames
    -       20.3140  -38.0000  -30.0000 77
;
_diffrn_measurement_device_type 'Xcalibur, Sapphire3'
_diffrn_measurement_method '\w scans'
_diffrn_radiation_type 'Mo K\a'
_diffrn_radiation_wavelength 0.71073
_diffrn_reflns_av_R_equivalents 0.0627
_diffrn_reflns_av_unetI/netI 0.0673
_diffrn_reflns_limit_h_max 11
_diffrn_reflns_limit_h_min -11
_diffrn_reflns_limit_k_max 25
_diffrn_reflns_limit_k_min -26
_diffrn_reflns_limit_l_max 18
_diffrn_reflns_limit_l_min -17
_diffrn_reflns_number 30605
_diffrn_reflns_theta_full 24.9996
_diffrn_reflns_theta_max 25.00
_diffrn_reflns_theta_min 3.25
_exptl_absorpt_coefficient_mu 1.922
_exptl_absorpt_correction_T_max 1.00000
_exptl_absorpt_correction_T_min 0.99
_exptl_absorpt_correction_type multi-scan
_exptl_absorpt_process_details
;
CrysAlisPro, Agilent Technologies,
Version 1.171.36.32 (release 02-08-2013 CrysAlis171 .NET)
(compiled Aug  2 2013,16:46:58)
Empirical absorption correction using spherical harmonics,
 implemented in SCALE3 ABSPACK scaling algorithm.
;
_exptl_crystal_colour 'clear light white'
_exptl_crystal_colour_lustre clear
_exptl_crystal_colour_modifier light
_exptl_crystal_colour_primary white
_exptl_crystal_density_diffrn 1.3311
_exptl_crystal_description needle
_exptl_crystal_F_000 887.1716
_exptl_crystal_recrystallization_method 'Re-crystallisation from solvent: Hexane and DCM'
_exptl_crystal_size_max 0.5
_exptl_crystal_size_mid 0.5
_exptl_crystal_size_min 0.5
_refine_diff_density_max 0.5261
_refine_diff_density_min -0.7467
_refine_diff_density_rms 0.0987
_refine_ls_d_res_high 0.8409
_refine_ls_d_res_low 6.2767
_refine_ls_goodness_of_fit_ref 1.0390
_refine_ls_hydrogen_treatment constr
_refine_ls_matrix_type full
_refine_ls_number_constraints 39
_refine_ls_number_parameters 254
_refine_ls_number_reflns 3776
_refine_ls_number_restraints 0
_refine_ls_restrained_S_all 1.0390
_refine_ls_R_factor_all 0.0848
_refine_ls_R_factor_gt 0.0572
_refine_ls_shift/su_max 0.0002
_refine_ls_shift/su_mean 0.0000
_refine_ls_structure_factor_coef Fsqd
_refine_ls_weighting_details 'w=1/[\s^2^(Fo^2^)+(0.1P)^2^] where P=(Fo^2^+2Fc^2^)/3'
_refine_ls_weighting_scheme calc
_refine_ls_wR_factor_gt 0.1502
_refine_ls_wR_factor_ref 0.1679
_reflns_Friedel_coverage 0.0
_reflns_limit_h_max 7
_reflns_limit_h_min -10
_reflns_limit_k_max 22
_reflns_limit_k_min 0
_reflns_limit_l_max 16
_reflns_limit_l_min -6
_reflns_number_gt 2795
_reflns_number_total 3776
_reflns_threshold_expression I>=2u(I)
_cod_data_source_file c8ob01733f2.cif
_cod_data_source_block PRS-117-3
_cod_original_sg_symbol_Hall '-P 2ybc (x-z,y,z)'
_cod_database_code 7157224
_olex2_refinement_description
;
1. Fixed Uiso
 At 1.2 times of:
  All C(H) groups, All C(H,H) groups
 At 1.5 times of:
  All C(H,H,H) groups
2.a Secondary CH2 refined with riding coordinates:
 C17(H17a,H17b), C19(H19a,H19b), C20(H20a,H20b), C21(H21a,H21b), C22(H22a,H22b)
2.b Aromatic/amide H refined with riding coordinates:
 C4(H4), C5(H5), C8(H8), C10(H10), C16(H16), C18(H18), C23(H23), C25(H25),
 C27(H27), C28(H28)
2.c Idealised Me refined as rotating group:
 C26(H26a,H26b,H26c)
;
_olex2_submission_original_sample_id PRS-117
_olex2_submission_special_instructions 'No special instructions were received'

loop_
_space_group_symop_id
_space_group_symop_operation_xyz
1 x,y,z
2 -x+1/2,y+1/2,-z+1/2
3 -x,-y,-z
4 x-1/2,-y-1/2,z-1/2

loop_
_atom_site_label
_atom_site_type_symbol
_atom_site_fract_x
_atom_site_fract_y
_atom_site_fract_z
_atom_site_U_iso_or_equiv
_atom_site_adp_type
_atom_site_occupancy
_atom_site_refinement_flags_posn
Br1 Br 0.81742(6) 0.03240(3) 0.76240(4) 0.0806(3) Uani 1.000000 .
N1 N 1.3389(4) -0.08372(15) 0.6286(2) 0.0469(8) Uani 1.000000 .
C2 C 1.2793(4) -0.01865(18) 0.6439(3) 0.0412(9) Uani 1.000000 .
C3 C 1.1359(4) 0.14869(19) 0.4996(3) 0.0433(9) Uani 1.000000 .
C4 C 1.1546(4) 0.21911(19) 0.5205(3) 0.0458(9) Uani 1.000000 .
H4 H 1.1863(4) 0.23408(19) 0.5870(3) 0.0549(11) Uiso 1.000000 R
C5 C 1.2392(5) 0.03178(17) 0.5683(3) 0.0442(9) Uani 1.000000 .
H5 H 1.2582(5) 0.02222(17) 0.5065(3) 0.0531(11) Uiso 1.000000 R
C6 C 1.1717(4) 0.09584(18) 0.5823(3) 0.0420(8) Uani 1.000000 .
C7 C 1.1801(4) 0.0621(2) 0.7516(2) 0.0411(8) Uani 1.000000 .
C8 C 1.1422(4) 0.11022(19) 0.6748(3) 0.0439(9) Uani 1.000000 .
H8 H 1.0965(4) 0.15279(19) 0.6847(3) 0.0527(10) Uiso 1.000000 R
N9 N 1.2828(5) -0.0951(2) 0.8757(3) 0.0737(11) Uani 1.000000 .
C10 C 1.0825(4) 0.1281(2) 0.3993(3) 0.0487(9) Uani 1.000000 .
H10 H 1.0667(4) 0.0811(2) 0.3832(3) 0.0584(11) Uiso 1.000000 R
C11 C 1.2476(5) -0.00264(19) 0.7371(3) 0.0416(8) Uani 1.000000 .
C12 C 1.1467(5) 0.07788(18) 0.8505(3) 0.0451(9) Uani 1.000000 .
C13 C 0.9932(5) 0.06887(19) 0.8662(3) 0.0524(10) Uani 1.000000 .
C14 C 1.0774(4) 0.2476(2) 0.3440(3) 0.0518(10) Uani 1.000000 .
C15 C 1.2699(5) -0.0543(2) 0.8145(3) 0.0500(9) Uani 1.000000 .
C16 C 1.1266(4) 0.2676(2) 0.4434(3) 0.0527(10) Uani 1.000000 .
H16 H 1.1414(4) 0.3147(2) 0.4592(3) 0.0633(12) Uiso 1.000000 R
C17 C 1.3155(5) -0.1882(2) 0.5279(3) 0.0638(12) Uani 1.000000 .
H17a H 1.2218(5) -0.2050(2) 0.5491(3) 0.0765(14) Uiso 1.000000 R
H17b H 1.3048(5) -0.2055(2) 0.4605(3) 0.0765(14) Uiso 1.000000 R
C18 C 1.0529(4) 0.1777(2) 0.3231(3) 0.0541(10) Uani 1.000000 .
H18 H 1.0157(4) 0.1633(2) 0.2565(3) 0.0650(12) Uiso 1.000000 R
C19 C 1.4959(5) -0.1070(2) 0.6953(3) 0.0578(11) Uani 1.000000 .
H19a H 1.5855(5) -0.0907(2) 0.6697(3) 0.0693(13) Uiso 1.000000 R
H19b H 1.5103(5) -0.0873(2) 0.7618(3) 0.0693(13) Uiso 1.000000 R
C20 C 1.3131(5) -0.1099(2) 0.5260(3) 0.0558(10) Uani 1.000000 .
H20a H 1.2080(5) -0.0935(2) 0.4839(3) 0.0670(12) Uiso 1.000000 R
H20b H 1.3993(5) -0.0927(2) 0.4981(3) 0.0670(12) Uiso 1.000000 R
C21 C 1.4721(5) -0.2166(2) 0.5982(4) 0.0744(13) Uani 1.000000 .
H21a H 1.4641(5) -0.2668(2) 0.6025(4) 0.0893(16) Uiso 1.000000 R
H21b H 1.5646(5) -0.2059(2) 0.5718(4) 0.0893(16) Uiso 1.000000 R
C22 C 1.5015(6) -0.1852(2) 0.7024(4) 0.0681(12) Uani 1.000000 .
H22a H 1.6082(6) -0.1999(2) 0.7445(4) 0.0817(15) Uiso 1.000000 R
H22b H 1.4177(6) -0.2015(2) 0.7331(4) 0.0817(15) Uiso 1.000000 R
C23 C 0.9661(6) 0.0846(2) 0.9588(3) 0.0671(13) Uani 1.000000 .
H23 H 0.8624(6) 0.0781(2) 0.9687(3) 0.0805(16) Uiso 1.000000 R
C25 C 1.2745(6) 0.1025(2) 0.9302(3) 0.0679(12) Uani 1.000000 .
H25 H 1.3796(6) 0.1078(2) 0.9220(3) 0.0814(15) Uiso 1.000000 R
C26 C 1.0545(6) 0.3008(3) 0.2598(4) 0.0814(14) Uani 1.000000 .
H26a H 0.981(3) 0.3368(10) 0.2691(15) 0.122(2) Uiso 1.000000 GR
H26b H 1.1592(9) 0.3208(13) 0.2610(17) 0.122(2) Uiso 1.000000 GR
H26c H 1.009(4) 0.2783(4) 0.1962(4) 0.122(2) Uiso 1.000000 GR
C27 C 1.0924(9) 0.1096(3) 1.0349(3) 0.0819(16) Uani 1.000000 .
H27 H 1.0742(9) 0.1203(3) 1.0967(3) 0.0983(19) Uiso 1.000000 R
C28 C 1.2455(8) 0.1190(3) 1.0215(3) 0.0840(15) Uani 1.000000 .
H28 H 1.3304(8) 0.1365(3) 1.0738(3) 0.1009(18) Uiso 1.000000 R

loop_
_atom_site_aniso_label
_atom_site_aniso_U_11
_atom_site_aniso_U_22
_atom_site_aniso_U_33
_atom_site_aniso_U_12
_atom_site_aniso_U_13
_atom_site_aniso_U_23
Br1 0.0700(4) 0.0885(5) 0.0903(5) -0.0209(2) 0.0338(3) -0.0213(3)
N1 0.0554(19) 0.0423(18) 0.0444(19) 0.0037(14) 0.0161(15) -0.0070(14)
C2 0.0409(19) 0.042(2) 0.044(2) -0.0047(15) 0.0174(16) -0.0044(17)
C3 0.044(2) 0.047(2) 0.043(2) -0.0005(16) 0.0183(17) -0.0011(17)
C4 0.051(2) 0.049(2) 0.037(2) 0.0051(17) 0.0121(16) -0.0011(17)
C5 0.053(2) 0.046(2) 0.041(2) -0.0038(16) 0.0234(17) -0.0073(17)
C6 0.044(2) 0.047(2) 0.037(2) -0.0037(16) 0.0151(16) -0.0020(16)
C7 0.045(2) 0.044(2) 0.037(2) -0.0083(16) 0.0158(16) -0.0054(17)
C8 0.050(2) 0.042(2) 0.042(2) 0.0014(16) 0.0175(17) -0.0030(17)
N9 0.104(3) 0.062(2) 0.066(3) 0.008(2) 0.041(2) 0.012(2)
C10 0.057(2) 0.052(2) 0.040(2) -0.0039(18) 0.0187(18) -0.0052(18)
C11 0.0441(19) 0.042(2) 0.041(2) -0.0048(18) 0.0162(15) -0.0020(17)
C12 0.069(3) 0.035(2) 0.035(2) 0.0006(17) 0.0208(19) 0.0001(16)
C13 0.078(3) 0.036(2) 0.051(2) 0.0009(19) 0.032(2) -0.0022(18)
C14 0.047(2) 0.064(3) 0.045(2) 0.0078(18) 0.0128(17) 0.010(2)
C15 0.065(3) 0.046(2) 0.044(2) 0.0005(19) 0.0222(19) -0.002(2)
C16 0.052(2) 0.050(2) 0.056(3) 0.0058(18) 0.0147(18) 0.002(2)
C17 0.065(3) 0.059(3) 0.069(3) -0.001(2) 0.021(2) -0.024(2)
C18 0.048(2) 0.080(3) 0.034(2) -0.001(2) 0.0112(17) -0.008(2)
C19 0.053(2) 0.062(3) 0.060(3) -0.003(2) 0.019(2) -0.008(2)
C20 0.065(3) 0.059(3) 0.047(2) 0.000(2) 0.021(2) -0.0138(19)
C21 0.063(3) 0.058(3) 0.103(4) 0.009(2) 0.023(3) -0.023(3)
C22 0.067(3) 0.053(3) 0.082(3) 0.013(2) 0.017(2) -0.006(2)
C23 0.108(4) 0.049(2) 0.067(3) 0.006(2) 0.061(3) 0.001(2)
C25 0.079(3) 0.077(3) 0.046(3) 0.001(2) 0.017(2) -0.006(2)
C26 0.092(3) 0.084(3) 0.066(3) 0.015(3) 0.019(3) 0.025(3)
C27 0.154(5) 0.061(3) 0.041(3) 0.018(3) 0.044(3) -0.003(2)
C28 0.123(4) 0.086(4) 0.035(3) 0.008(3) 0.007(3) -0.011(2)

loop_
_atom_type_symbol
_atom_type_scat_dispersion_real
_atom_type_scat_dispersion_imag
_atom_type_scat_Cromer_Mann_a1
_atom_type_scat_Cromer_Mann_a2
_atom_type_scat_Cromer_Mann_a3
_atom_type_scat_Cromer_Mann_a4
_atom_type_scat_Cromer_Mann_b1
_atom_type_scat_Cromer_Mann_b2
_atom_type_scat_Cromer_Mann_b3
_atom_type_scat_Cromer_Mann_b4
_atom_type_scat_Cromer_Mann_c
_atom_type_scat_source
_atom_type_scat_dispersion_source
H 0.00000 0.00000 0.49300 0.32291 0.14019 0.04081 10.51090 26.12570 3.14236 57.79970 0.0030380000826 'International Tables Volume C Table 6.1.1.4 (pp. 500-502)' 'Henke, Gullikson and Davis, At. Data and Nucl. Data Tables, 1993, 54, 2'
C 0.00347 0.00161 2.31000 1.02000 1.58860 0.86500 20.84390 10.20750 0.56870 51.65120 0.215599998832 'International Tables Volume C Table 6.1.1.4 (pp. 500-502)' 'Henke, Gullikson and Davis, At. Data and Nucl. Data Tables, 1993, 54, 2'
Br -0.28346 2.55990 17.17890 5.23580 5.63770 3.98510 2.17230 16.57960 0.26090 41.43280 2.95569992065 'International Tables Volume C Table 6.1.1.4 (pp. 500-502)' 'Henke, Gullikson and Davis, At. Data and Nucl. Data Tables, 1993, 54, 2'
N 0.00653 0.00323 12.21260 3.13220 2.01250 1.16630 0.00570 9.89330 28.99750 0.58260 -11.5290002823 'International Tables Volume C Table 6.1.1.4 (pp. 500-502)' 'Henke, Gullikson and Davis, At. Data and Nucl. Data Tables, 1993, 54, 2'

loop_
_geom_angle_atom_site_label_1
_geom_angle_atom_site_label_2
_geom_angle_atom_site_label_3
_geom_angle
C19 N1 C2 119.0(3)
C20 N1 C2 119.6(3)
C20 N1 C19 112.0(3)
C5 C2 N1 122.4(3)
C11 C2 N1 120.0(3)
C11 C2 C5 117.4(3)
C6 C3 C4 121.1(3)
C10 C3 C4 118.2(3)
C10 C3 C6 120.7(3)
C16 C4 C3 120.8(3)
C6 C5 C2 122.3(3)
C5 C6 C3 119.9(3)
C8 C6 C3 121.1(3)
C8 C6 C5 119.0(3)
C11 C7 C8 120.1(3)
C12 C7 C8 120.3(3)
C12 C7 C11 119.5(3)
C7 C8 C6 120.8(3)
C18 C10 C3 120.1(4)
C7 C11 C2 120.4(3)
C15 C11 C2 120.6(3)
C15 C11 C7 118.8(3)
C13 C12 C7 122.4(3)
C25 C12 C7 119.4(3)
C25 C12 C13 118.2(3)
C12 C13 Br1 120.1(3)
C23 C13 Br1 119.0(3)
C23 C13 C12 120.9(4)
C18 C14 C16 117.9(4)
C26 C14 C16 121.1(4)
C26 C14 C18 121.0(4)
C11 C15 N9 178.0(4)
C14 C16 C4 121.4(4)
C21 C17 C20 112.1(4)
C14 C18 C10 121.6(4)
C22 C19 N1 110.7(3)
C17 C20 N1 109.2(3)
C22 C21 C17 110.7(3)
C21 C22 C19 109.9(4)
C27 C23 C13 119.6(4)
C28 C25 C12 120.3(4)
C28 C27 C23 120.7(4)
C27 C28 C25 120.2(5)

loop_
_geom_bond_atom_site_label_1
_geom_bond_atom_site_label_2
_geom_bond_distance
Br1 C13 1.892(4)
N1 C2 1.385(4)
N1 C19 1.461(5)
N1 C20 1.462(4)
C2 C5 1.396(5)
C2 C11 1.418(5)
C3 C4 1.383(5)
C3 C6 1.496(5)
C3 C10 1.391(5)
C4 C16 1.385(5)
C5 C6 1.391(5)
C6 C8 1.394(5)
C7 C8 1.376(5)
C7 C11 1.405(6)
C7 C12 1.499(4)
N9 C15 1.134(5)
C10 C18 1.390(5)
C11 C15 1.433(6)
C12 C13 1.382(5)
C12 C25 1.395(5)
C13 C23 1.393(5)
C14 C16 1.376(5)
C14 C18 1.377(6)
C14 C26 1.519(6)
C17 C20 1.505(6)
C17 C21 1.511(6)
C19 C22 1.504(6)
C21 C22 1.517(6)
C23 C27 1.363(7)
C25 C28 1.385(6)
C27 C28 1.366(8)
